data_7008499
loop_
_publ_author_name
'Westra, Arjan N.'
'Bourne, Susan A.'
'Esterhuysen, Catharine'
'Koch, Klaus R.'

_publ_section_title
;
 Reactions of halogens with Pt(II) complexes of N-alkyl- and
 N,N-dialkyl-N'-benzoylthioureas: oxidative addition and formation of
 an I2 inclusion compound.
;
_journal_issue 12
_journal_name_full 'Dalton transactions (Cambridge, England : 2003)'
_journal_page_first 2162
_journal_page_last 2172
_journal_paper_doi 10.1039/b503653d
_journal_year 2005
_chemical_formula_moiety 'C24 H30 Br2 N4 O2 Pt S2'
_chemical_formula_sum 'C24 H30 Br2 N4 O2 Pt S2'
_chemical_formula_weight 825.55
_chemical_melting_point 178.5(15)
_chemical_name_common cis-Bis(N,N-diethyl-N'-benzoylthioureato)platinum(IV)
_chemical_name_systematic
;
cis-Bis(N,N-diethyl-N'-benzoylthioureato)platinum(IV)
;
_space_group_IT_number 15
_symmetry_cell_setting monoclinic
_symmetry_space_group_name_Hall '-C 2yc'
_symmetry_space_group_name_H-M 'C 1 2/c 1'
_atom_sites_solution_hydrogens geom
_atom_sites_solution_primary heavy
_atom_sites_solution_secondary difmap
_audit_creation_method 'SHELXL-97 and enCIFer'
_cell_angle_alpha 90.00
_cell_angle_beta 130.64(3)
_cell_angle_gamma 90.00
_cell_formula_units_Z 8
_cell_length_a 26.321(5)
_cell_length_b 15.743(3)
_cell_length_c 18.693(4)
_cell_measurement_reflns_used 8488
_cell_measurement_temperature 193(2)
_cell_measurement_theta_max 29.58
_cell_measurement_theta_min 1.02
_cell_volume 5878(3)
_computing_cell_refinement 'DENZO_SMN (Otwinowski & Minor, 1997)'
_computing_data_collection 'COLLECT (Nonius, 1998)'
_computing_data_reduction 'DENZO_SMN (Otwinowski & Minor, 1997)'
_computing_molecular_graphics 'X-SEED (Barbour, 1999)'
_computing_publication_material 'X-SEED (Barbour, 1999)'
_computing_structure_refinement 'SHELXL-97 (Sheldrick, 1997)'
_computing_structure_solution 'SHELXS-97 (Sheldrick, 1990)'
_diffrn_ambient_temperature 193(2)
_diffrn_measured_fraction_theta_full 0.997
_diffrn_measured_fraction_theta_max 0.997
_diffrn_measurement_device_type 'Nonius Kappa CCD'
_diffrn_measurement_method '\f and \w scans to fill Ewald sphere'
_diffrn_radiation_monochromator graphite
_diffrn_radiation_source 'fine-focus sealed tube'
_diffrn_radiation_type MoK\a
_diffrn_radiation_wavelength 0.71073
_diffrn_reflns_av_R_equivalents 0.0394
_diffrn_reflns_av_sigmaI/netI 0.0553
_diffrn_reflns_limit_h_max 35
_diffrn_reflns_limit_h_min -35
_diffrn_reflns_limit_k_max 21
_diffrn_reflns_limit_k_min -19
_diffrn_reflns_limit_l_max 25
_diffrn_reflns_limit_l_min -25
_diffrn_reflns_number 14663
_diffrn_reflns_theta_full 29.00
_diffrn_reflns_theta_max 29.00
_diffrn_reflns_theta_min 3.32
_exptl_absorpt_coefficient_mu 7.663
_exptl_absorpt_correction_T_max 0.58
_exptl_absorpt_correction_T_min 0.41
_exptl_absorpt_correction_type empirical
_exptl_absorpt_process_details 'Scalepack (Otwinowski &Minor,1997)'
_exptl_crystal_colour Orange
_exptl_crystal_density_diffrn 1.866
_exptl_crystal_density_method 'not measured'
_exptl_crystal_description Prism
_exptl_crystal_F_000 3184
_exptl_crystal_size_max 0.16
_exptl_crystal_size_mid 0.1
_exptl_crystal_size_min 0.07
_refine_diff_density_max 1.348
_refine_diff_density_min -0.981
_refine_diff_density_rms 0.122
_refine_ls_extinction_coef 0.000198(18)
_refine_ls_extinction_expression Fc^*^=kFc[1+0.001xFc^2^\l^3^/sin(2\q)]^-1/4^
_refine_ls_extinction_method SHELXL
_refine_ls_goodness_of_fit_ref 1.012
_refine_ls_hydrogen_treatment constr
_refine_ls_matrix_type full
_refine_ls_number_parameters 337
_refine_ls_number_reflns 7786
_refine_ls_number_restraints 10
_refine_ls_restrained_S_all 1.017
_refine_ls_R_factor_all 0.0592
_refine_ls_R_factor_gt 0.0328
_refine_ls_shift/su_max 0.001
_refine_ls_shift/su_mean 0.000
_refine_ls_structure_factor_coef Fsqd
_refine_ls_weighting_details 'calc w=1/[\s^2^(Fo^2^)+(0.0271P)^2^+0.0000P] where P=(Fo^2^+2Fc^2^)/3'
_refine_ls_weighting_scheme calc
_refine_ls_wR_factor_gt 0.0619
_refine_ls_wR_factor_ref 0.0681
_reflns_number_gt 5711
_reflns_number_total 7786
_reflns_threshold_expression >2sigma(I)
_cod_data_source_file b503653d.txt
_cod_data_source_block PtDEBTUBr2
_cod_depositor_comments
;
The following automatic conversions were performed:
'_exptl_absorpt_correction_type' value 'Empirical' changed to 'empirical'
according to '/home/adriana/struct/CIF-dictionaries/cif_core.dic'
dictionary named 'cif_core.dic' version 2.4.1 from 2010-06-29.

Automatic conversion script
Id: cif_fix_enum 1555 2011-01-17 13:19:09Z saulius 

The following automatic conversions were performed:

'_chemical_melting_point' value '177-180' was changed to '178.5(15)'
- the average value was taken and precision was estimated.

Automatic conversion script
Id: cif_fix_values 1569 2011-02-09 13:29:24Z adriana 
;
_cod_original_sg_symbol_H-M C2/c
_cod_database_code 7008499

loop_
_symmetry_equiv_pos_as_xyz
'x, y, z'
'-x, y, -z+1/2'
'x+1/2, y+1/2, z'
'-x+1/2, y+1/2, -z+1/2'
'-x, -y, -z'
'x, -y, z-1/2'
'-x+1/2, -y+1/2, -z'
'x+1/2, -y+1/2, z-1/2'

loop_
_atom_site_label
_atom_site_type_symbol
_atom_site_fract_x
_atom_site_fract_y
_atom_site_fract_z
_atom_site_U_iso_or_equiv
_atom_site_adp_type
_atom_site_occupancy
_atom_site_symmetry_multiplicity
_atom_site_calc_flag
_atom_site_refinement_flags
_atom_site_disorder_assembly
_atom_site_disorder_group
Pt1A Pt 0.5000 0.161976(11) 0.7500 0.02684(6) Uani 1 2 d S . .
Pt1B Pt 0.5000 0.589523(12) 0.7500 0.03782(7) Uani 1 2 d S . .
Br1A Br 0.37964(2) 0.15847(3) 0.61176(3) 0.04062(10) Uani 1 1 d . . .
Br1B Br 0.42826(2) 0.59214(3) 0.79134(3) 0.05787(13) Uani 1 1 d . . .
S1A S 0.48627(5) 0.26418(6) 0.82262(8) 0.0409(3) Uani 1 1 d . . .
S1B S 0.43552(5) 0.48547(6) 0.64193(7) 0.0473(3) Uani 1 1 d . . .
O1A O 0.48524(12) 0.06703(14) 0.80936(18) 0.0330(6) Uani 1 1 d . . .
O1B O 0.44428(13) 0.68694(16) 0.65801(19) 0.0519(8) Uani 1 1 d . . .
N1A N 0.41567(15) 0.13696(17) 0.8292(2) 0.0293(7) Uani 1 1 d . . .
N1B N 0.34543(14) 0.61844(17) 0.5320(2) 0.0302(7) Uani 1 1 d . . .
N2A N 0.39216(15) 0.27446(18) 0.8329(2) 0.0318(7) Uani 1 1 d . . .
N2B N 0.30973(15) 0.48198(19) 0.4901(2) 0.0361(7) Uani 1 1 d . . .
C1A C 0.43312(17) -0.0127(2) 0.8496(2) 0.0289(8) Uani 1 1 d . . .
C1B C 0.35561(18) 0.7682(2) 0.5390(2) 0.0298(8) Uani 1 1 d . . .
C2A C 0.41849(18) -0.0193(3) 0.9082(3) 0.0369(9) Uani 1 1 d . . .
H1A H 0.4148 0.0305 0.9332 0.044 Uiso 1 1 calc R . .
C2B C 0.28863(19) 0.7779(2) 0.4589(3) 0.0370(9) Uani 1 1 d . . .
H1B H 0.2601 0.7298 0.4301 0.044 Uiso 1 1 calc R . .
C3A C 0.4093(2) -0.0983(3) 0.9304(3) 0.0528(12) Uani 1 1 d . . .
H2A H 0.4000 -0.1028 0.9716 0.063 Uiso 1 1 calc R . .
C3B C 0.2636(2) 0.8590(3) 0.4208(3) 0.0497(11) Uani 1 1 d . . .
H2B H 0.2178 0.8659 0.3663 0.060 Uiso 1 1 calc R . .
C4A C 0.4136(2) -0.1700(3) 0.8932(4) 0.0617(14) Uani 1 1 d . . .
H3A H 0.4073 -0.2241 0.9089 0.074 Uiso 1 1 calc R . .
C4B C 0.3049(2) 0.9284(3) 0.4618(3) 0.0540(12) Uani 1 1 d . . .
H3B H 0.2878 0.9830 0.4346 0.065 Uiso 1 1 calc R . .
C5A C 0.4268(3) -0.1643(3) 0.8334(4) 0.0632(14) Uani 1 1 d . . .
H4A H 0.4284 -0.2143 0.8065 0.076 Uiso 1 1 calc R . .
C5B C 0.3706(2) 0.9198(2) 0.5418(3) 0.0521(12) Uani 1 1 d . . .
H4B H 0.3987 0.9684 0.5707 0.062 Uiso 1 1 calc R . .
C6A C 0.4379(2) -0.0856(2) 0.8125(3) 0.0462(10) Uani 1 1 d . . .
H5A H 0.4487 -0.0816 0.7731 0.055 Uiso 1 1 calc R . .
C6B C 0.3958(2) 0.8406(2) 0.5802(3) 0.0375(9) Uani 1 1 d . . .
H5B H 0.4414 0.8349 0.6357 0.045 Uiso 1 1 calc R . .
C7A C 0.44637(17) 0.0716(2) 0.8281(2) 0.0269(7) Uani 1 1 d . . .
C7B C 0.38466(17) 0.6837(2) 0.5804(2) 0.0300(8) Uani 1 1 d . . .
C8A C 0.42713(17) 0.2196(2) 0.8261(2) 0.0284(8) Uani 1 1 d . . .
C8B C 0.35996(18) 0.5352(2) 0.5520(2) 0.0329(8) Uani 1 1 d . A .
C9A C 0.34235(19) 0.2442(2) 0.8392(3) 0.0415(10) Uani 1 1 d D . .
H7A H 0.3388 0.2856 0.8757 0.050 Uiso 1 1 calc R . .
H6A H 0.3574 0.1894 0.8733 0.050 Uiso 1 1 calc R . .
C9B C 0.24588(19) 0.5143(3) 0.4027(3) 0.0451(10) Uani 1 1 d D A .
H6B H 0.2336 0.5674 0.4165 0.054 Uiso 1 1 calc R . .
H7B H 0.2101 0.4721 0.3787 0.054 Uiso 1 1 calc R . .
C10A C 0.2752(2) 0.2328(3) 0.7441(3) 0.0705(15) Uani 1 1 d D . .
H10A H 0.2604 0.2868 0.7097 0.106 Uiso 1 1 calc R . .
H8A H 0.2430 0.2147 0.7511 0.106 Uiso 1 1 calc R . .
H9A H 0.2779 0.1896 0.7091 0.106 Uiso 1 1 calc R . .
C10B C 0.2509(2) 0.5312(3) 0.3285(3) 0.0622(13) Uani 1 1 d D . .
H8B H 0.2874 0.5712 0.3529 0.093 Uiso 1 1 calc R A .
H9B H 0.2086 0.5555 0.2726 0.093 Uiso 1 1 calc R . .
H10B H 0.2597 0.4778 0.3113 0.093 Uiso 1 1 calc R . .
C11A C 0.4004(2) 0.3664(2) 0.8363(3) 0.0386(9) Uani 1 1 d D . .
H11A H 0.3564 0.3943 0.8023 0.046 Uiso 1 1 calc R . .
H12A H 0.4176 0.3819 0.8042 0.046 Uiso 1 1 calc R . .
C11B C 0.3138(4) 0.3891(5) 0.5103(6) 0.0414(17) Uani 0.733(8) 1 d PD A 1
H11B H 0.3593 0.3685 0.5401 0.050 Uiso 0.733(8) 1 calc PR A 1
H12B H 0.2816 0.3583 0.4500 0.050 Uiso 0.733(8) 1 calc PR A 1
C11C C 0.3206(14) 0.3935(17) 0.492(2) 0.041(7) Uiso 0.267(8) 1 d PD A 2
H11C H 0.2762 0.3656 0.4535 0.049 Uiso 0.267(8) 1 calc PR A 2
H11D H 0.3460 0.3742 0.5577 0.049 Uiso 0.267(8) 1 calc PR A 2
C12A C 0.4483(3) 0.3980(3) 0.9368(3) 0.0636(14) Uani 1 1 d D . .
H15A H 0.4316 0.3821 0.9689 0.095 Uiso 1 1 calc R . .
H13A H 0.4520 0.4600 0.9371 0.095 Uiso 1 1 calc R . .
H14A H 0.4925 0.3725 0.9697 0.095 Uiso 1 1 calc R . .
C12B C 0.2992(3) 0.3687(3) 0.5738(4) 0.0483(18) Uani 0.733(8) 1 d PD A 1
H12C H 0.3332 0.3949 0.6356 0.072 Uiso 0.733(8) 1 calc PR A 1
H12D H 0.2998 0.3070 0.5811 0.072 Uiso 0.733(8) 1 calc PR A 1
H12E H 0.2549 0.3909 0.5460 0.072 Uiso 0.733(8) 1 calc PR A 1
C12C C 0.3556(8) 0.3594(9) 0.4598(11) 0.048(5) Uani 0.267(8) 1 d PD A 2
H1C H 0.3287 0.3708 0.3924 0.072 Uiso 0.267(8) 1 calc PR A 2
H1D H 0.3618 0.2979 0.4708 0.072 Uiso 0.267(8) 1 calc PR A 2
H1E H 0.3994 0.3869 0.4951 0.072 Uiso 0.267(8) 1 calc PR A 2

loop_
_atom_site_aniso_label
_atom_site_aniso_U_11
_atom_site_aniso_U_22
_atom_site_aniso_U_33
_atom_site_aniso_U_23
_atom_site_aniso_U_13
_atom_site_aniso_U_12
Pt1A 0.03063(12) 0.02239(10) 0.03854(12) 0.000 0.02741(11) 0.000
Pt1B 0.02814(12) 0.02320(11) 0.02602(12) 0.000 0.00168(10) 0.000
Br1A 0.0327(2) 0.0481(2) 0.0431(2) -0.00024(18) 0.0256(2) 0.00121(18)
Br1B 0.0476(3) 0.0560(3) 0.0492(3) -0.0003(2) 0.0223(2) 0.0066(2)
S1A 0.0496(7) 0.0289(5) 0.0684(7) -0.0152(5) 0.0491(6) -0.0114(4)
S1B 0.0329(6) 0.0272(5) 0.0377(6) -0.0056(4) 0.0035(5) -0.0003(4)
O1A 0.0402(16) 0.0278(13) 0.0495(16) 0.0025(11) 0.0374(14) 0.0004(11)
O1B 0.0332(16) 0.0251(14) 0.0381(16) 0.0022(12) -0.0031(14) -0.0040(12)
N1A 0.0327(18) 0.0268(16) 0.0363(17) -0.0043(12) 0.0259(16) -0.0047(13)
N1B 0.0231(16) 0.0301(16) 0.0257(15) 0.0022(13) 0.0106(14) 0.0014(13)
N2A 0.0376(19) 0.0276(15) 0.0396(18) -0.0034(13) 0.0293(16) 0.0008(13)
N2B 0.0267(18) 0.0382(18) 0.0261(16) -0.0038(14) 0.0096(15) -0.0088(14)
C1A 0.0232(19) 0.0285(18) 0.031(2) 0.0019(15) 0.0159(17) -0.0010(15)
C1B 0.028(2) 0.0339(19) 0.0289(19) 0.0063(15) 0.0191(18) 0.0053(16)
C2A 0.030(2) 0.046(2) 0.031(2) 0.0004(17) 0.0184(18) -0.0103(18)
C2B 0.032(2) 0.045(2) 0.037(2) 0.0082(18) 0.024(2) 0.0071(18)
C3A 0.042(3) 0.068(3) 0.042(3) 0.013(2) 0.024(2) -0.008(2)
C3B 0.042(3) 0.067(3) 0.044(3) 0.023(2) 0.029(2) 0.029(2)
C4A 0.062(3) 0.040(3) 0.087(4) 0.024(3) 0.050(3) 0.002(2)
C4B 0.067(3) 0.046(3) 0.056(3) 0.020(2) 0.043(3) 0.026(2)
C5A 0.076(4) 0.033(2) 0.100(4) 0.004(2) 0.066(4) 0.004(2)
C5B 0.070(3) 0.031(2) 0.062(3) 0.007(2) 0.046(3) 0.011(2)
C6A 0.053(3) 0.035(2) 0.064(3) 0.001(2) 0.044(3) -0.003(2)
C6B 0.042(2) 0.035(2) 0.034(2) 0.0020(17) 0.024(2) 0.0031(18)
C7A 0.0242(19) 0.0296(18) 0.0246(18) -0.0015(14) 0.0150(16) -0.0024(15)
C7B 0.023(2) 0.035(2) 0.0214(18) 0.0049(15) 0.0097(17) 0.0007(16)
C8A 0.027(2) 0.0312(19) 0.0298(19) -0.0038(15) 0.0202(17) -0.0004(15)
C8B 0.027(2) 0.039(2) 0.0256(19) -0.0022(16) 0.0138(17) -0.0018(17)
C9A 0.044(3) 0.044(2) 0.053(3) -0.0045(19) 0.039(2) 0.0011(19)
C9B 0.025(2) 0.056(3) 0.031(2) 0.0004(19) 0.0074(19) -0.0100(19)
C10A 0.053(3) 0.093(4) 0.069(4) -0.018(3) 0.042(3) -0.018(3)
C10B 0.041(3) 0.087(4) 0.036(2) -0.002(2) 0.015(2) -0.015(2)
C11A 0.048(3) 0.029(2) 0.053(3) -0.0038(17) 0.039(2) 0.0016(17)
C11B 0.031(4) 0.034(4) 0.039(4) -0.013(3) 0.014(3) -0.013(3)
C12A 0.088(4) 0.048(3) 0.059(3) -0.022(2) 0.050(3) -0.012(2)
C12B 0.036(3) 0.040(3) 0.054(4) 0.008(3) 0.022(3) -0.001(3)
C12C 0.041(10) 0.037(9) 0.039(9) -0.004(7) 0.014(8) 0.003(7)

loop_
_atom_type_symbol
_atom_type_description
_atom_type_scat_dispersion_real
_atom_type_scat_dispersion_imag
_atom_type_scat_source
C C 0.0033 0.0016 'International Tables Vol C Tables 4.2.6.8 and 6.1.1.4'
H H 0.0000 0.0000 'International Tables Vol C Tables 4.2.6.8 and 6.1.1.4'
N N 0.0061 0.0033 'International Tables Vol C Tables 4.2.6.8 and 6.1.1.4'
O O 0.0106 0.0060 'International Tables Vol C Tables 4.2.6.8 and 6.1.1.4'
S S 0.1246 0.1234 'International Tables Vol C Tables 4.2.6.8 and 6.1.1.4'
Br Br -0.2901 2.4595 'International Tables Vol C Tables 4.2.6.8 and 6.1.1.4'
Pt Pt -1.7033 8.3905 'International Tables Vol C Tables 4.2.6.8 and 6.1.1.4'

loop_
_geom_angle_atom_site_label_1
_geom_angle_atom_site_label_2
_geom_angle_atom_site_label_3
_geom_angle
_geom_angle_site_symmetry_1
_geom_angle_site_symmetry_3
_geom_angle_publ_flag
O1A Pt1A O1A 86.02(13) . 2_656 ?
O1A Pt1A S1A 91.89(7) . . ?
O1A Pt1A S1A 177.29(7) 2_656 . ?
O1A Pt1A S1A 177.29(7) . 2_656 ?
O1A Pt1A S1A 91.89(7) 2_656 2_656 ?
S1A Pt1A S1A 90.25(5) . 2_656 ?
O1A Pt1A Br1A 89.07(7) . . ?
O1A Pt1A Br1A 89.05(7) 2_656 . ?
S1A Pt1A Br1A 92.65(3) . . ?
S1A Pt1A Br1A 89.17(4) 2_656 . ?
O1A Pt1A Br1A 89.05(7) . 2_656 ?
O1A Pt1A Br1A 89.07(7) 2_656 2_656 ?
S1A Pt1A Br1A 89.17(3) . 2_656 ?
S1A Pt1A Br1A 92.65(3) 2_656 2_656 ?
Br1A Pt1A Br1A 177.43(2) . 2_656 ?
O1B Pt1B O1B 82.72(14) 2_656 . ?
O1B Pt1B S1B 177.32(8) 2_656 . ?
O1B Pt1B S1B 94.68(8) . . ?
O1B Pt1B S1B 94.68(8) 2_656 2_656 ?
O1B Pt1B S1B 177.32(8) . 2_656 ?
S1B Pt1B S1B 87.92(6) . 2_656 ?
O1B Pt1B Br1B 90.01(9) 2_656 . ?
O1B Pt1B Br1B 88.55(9) . . ?
S1B Pt1B Br1B 90.55(4) . . ?
S1B Pt1B Br1B 90.83(4) 2_656 . ?
O1B Pt1B Br1B 88.55(9) 2_656 2_656 ?
O1B Pt1B Br1B 90.01(9) . 2_656 ?
S1B Pt1B Br1B 90.83(4) . 2_656 ?
S1B Pt1B Br1B 90.55(4) 2_656 2_656 ?
Br1B Pt1B Br1B 178.08(2) . 2_656 ?
C8A S1A Pt1A 103.23(12) . . ?
C8B S1B Pt1B 104.80(13) . . ?
C7A O1A Pt1A 125.1(2) . . ?
C7B O1B Pt1B 127.5(2) . . ?
C7A N1A C8A 126.7(3) . . ?
C7B N1B C8B 128.0(3) . . ?
C8A N2A C11A 123.9(3) . . ?
C8A N2A C9A 120.5(3) . . ?
C11A N2A C9A 115.7(3) . . ?
C8B N2B C11C 121.6(12) . . ?
C8B N2B C9B 120.8(3) . . ?
C11C N2B C9B 115.6(12) . . ?
C8B N2B C11B 121.7(4) . . ?
C9B N2B C11B 117.3(4) . . ?
C2A C1A C6A 119.7(3) . . ?
C2A C1A C7A 121.0(3) . . ?
C6A C1A C7A 119.3(3) . . ?
C2B C1B C6B 118.6(3) . . ?
C2B C1B C7B 121.5(3) . . ?
C6B C1B C7B 119.9(3) . . ?
C3A C2A C1A 120.0(4) . . ?
C3A C2A H1A 120.0 . . ?
C1A C2A H1A 120.0 . . ?
C1B C2B C3B 119.7(4) . . ?
C1B C2B H1B 120.2 . . ?
C3B C2B H1B 120.2 . . ?
C4A C3A C2A 120.1(4) . . ?
C4A C3A H2A 120.0 . . ?
C2A C3A H2A 120.0 . . ?
C4B C3B C2B 120.2(4) . . ?
C4B C3B H2B 119.9 . . ?
C2B C3B H2B 119.9 . . ?
C3A C4A C5A 120.6(4) . . ?
C3A C4A H3A 119.7 . . ?
C5A C4A H3A 119.7 . . ?
C5B C4B C3B 120.6(4) . . ?
C5B C4B H3B 119.7 . . ?
C3B C4B H3B 119.7 . . ?
C4A C5A C6A 119.9(4) . . ?
C4A C5A H4A 120.0 . . ?
C6A C5A H4A 120.0 . . ?
C4B C5B C6B 119.8(4) . . ?
C4B C5B H4B 120.1 . . ?
C6B C5B H4B 120.1 . . ?
C5A C6A C1A 119.7(4) . . ?
C5A C6A H5A 120.2 . . ?
C1A C6A H5A 120.2 . . ?
C5B C6B C1B 121.1(4) . . ?
C5B C6B H5B 119.4 . . ?
C1B C6B H5B 119.4 . . ?
O1A C7A N1A 131.0(3) . . ?
O1A C7A C1A 113.1(3) . . ?
N1A C7A C1A 115.9(3) . . ?
O1B C7B N1B 130.8(3) . . ?
O1B C7B C1B 113.3(3) . . ?
N1B C7B C1B 116.0(3) . . ?
N2A C8A N1A 115.9(3) . . ?
N2A C8A S1A 115.6(3) . . ?
N1A C8A S1A 128.4(3) . . ?
N2B C8B N1B 115.2(3) . . ?
N2B C8B S1B 114.6(3) . . ?
N1B C8B S1B 130.1(3) . . ?
N2A C9A C10A 111.8(3) . . ?
N2A C9A H7A 109.3 . . ?
C10A C9A H7A 109.3 . . ?
N2A C9A H6A 109.3 . . ?
C10A C9A H6A 109.3 . . ?
H7A C9A H6A 107.9 . . ?
N2B C9B C10B 111.3(3) . . ?
N2B C9B H6B 109.4 . . ?
C10B C9B H6B 109.4 . . ?
N2B C9B H7B 109.4 . . ?
C10B C9B H7B 109.4 . . ?
H6B C9B H7B 108.0 . . ?
C9A C10A H10A 109.5 . . ?
C9A C10A H8A 109.5 . . ?
H10A C10A H8A 109.5 . . ?
C9A C10A H9A 109.5 . . ?
H10A C10A H9A 109.5 . . ?
H8A C10A H9A 109.5 . . ?
C9B C10B H8B 109.5 . . ?
C9B C10B H9B 109.5 . . ?
H8B C10B H9B 109.5 . . ?
C9B C10B H10B 109.5 . . ?
H8B C10B H10B 109.5 . . ?
H9B C10B H10B 109.5 . . ?
N2A C11A C12A 111.1(3) . . ?
N2A C11A H11A 109.4 . . ?
C12A C11A H11A 109.4 . . ?
N2A C11A H12A 109.4 . . ?
C12A C11A H12A 109.4 . . ?
H11A C11A H12A 108.0 . . ?
N2B C11B C12B 113.3(6) . . ?
N2B C11B H11B 108.9 . . ?
C12B C11B H11B 108.9 . . ?
N2B C11B H12B 108.9 . . ?
C12B C11B H12B 108.9 . . ?
H11B C11B H12B 107.7 . . ?
N2B C11C C12C 120.8(18) . . ?
N2B C11C H11C 107.1 . . ?
C12C C11C H11C 107.1 . . ?
N2B C11C H11D 107.1 . . ?
C12C C11C H11D 107.1 . . ?
H11C C11C H11D 106.8 . . ?
C11A C12A H15A 109.5 . . ?
C11A C12A H13A 109.5 . . ?
H15A C12A H13A 109.5 . . ?
C11A C12A H14A 109.5 . . ?
H15A C12A H14A 109.5 . . ?
H13A C12A H14A 109.5 . . ?
C11C C12C H1C 109.5 . . ?
C11C C12C H1D 109.5 . . ?
H1C C12C H1D 109.5 . . ?
C11C C12C H1E 109.5 . . ?
H1C C12C H1E 109.5 . . ?
H1D C12C H1E 109.5 . . ?

loop_
_geom_bond_atom_site_label_1
_geom_bond_atom_site_label_2
_geom_bond_distance
_geom_bond_site_symmetry_2
_geom_bond_publ_flag
Pt1A O1A 2.044(2) . ?
Pt1A O1A 2.044(2) 2_656 ?
Pt1A S1A 2.2806(10) . ?
Pt1A S1A 2.2806(10) 2_656 ?
Pt1A Br1A 2.4603(7) . ?
Pt1A Br1A 2.4603(14) 2_656 ?
Pt1B O1B 2.043(3) 2_656 ?
Pt1B O1B 2.043(3) . ?
Pt1B S1B 2.2757(12) . ?
Pt1B S1B 2.2757(11) 2_656 ?
Pt1B Br1B 2.4626(7) . ?
Pt1B Br1B 2.4626(7) 2_656 ?
S1A C8A 1.747(4) . ?
S1B C8B 1.744(4) . ?
O1A C7A 1.281(4) . ?
O1B C7B 1.267(4) . ?
N1A C7A 1.317(4) . ?
N1A C8A 1.345(4) . ?
N1B C7B 1.312(4) . ?
N1B C8B 1.348(4) . ?
N2A C8A 1.327(4) . ?
N2A C11A 1.459(4) . ?
N2A C9A 1.470(4) . ?
N2B C8B 1.340(4) . ?
N2B C11C 1.42(3) . ?
N2B C9B 1.476(5) . ?
N2B C11B 1.496(8) . ?
C1A C2A 1.382(5) . ?
C1A C6A 1.388(5) . ?
C1A C7A 1.492(5) . ?
C1B C2B 1.391(5) . ?
C1B C6B 1.396(5) . ?
C1B C7B 1.478(5) . ?
C2A C3A 1.381(5) . ?
C2A H1A 0.9500 . ?
C2B C3B 1.399(5) . ?
C2B H1B 0.9500 . ?
C3A C4A 1.368(6) . ?
C3A H2A 0.9500 . ?
C3B C4B 1.372(6) . ?
C3B H2B 0.9500 . ?
C4A C5A 1.374(7) . ?
C4A H3A 0.9500 . ?
C4B C5B 1.370(6) . ?
C4B H3B 0.9500 . ?
C5A C6A 1.386(5) . ?
C5A H4A 0.9500 . ?
C5B C6B 1.376(5) . ?
C5B H4B 0.9500 . ?
C6A H5A 0.9500 . ?
C6B H5B 0.9500 . ?
C9A C10A 1.491(6) . ?
C9A H7A 0.9900 . ?
C9A H6A 0.9900 . ?
C9B C10B 1.499(5) . ?
C9B H6B 0.9900 . ?
C9B H7B 0.9900 . ?
C10A H10A 0.9800 . ?
C10A H8A 0.9800 . ?
C10A H9A 0.9800 . ?
C10B H8B 0.9800 . ?
C10B H9B 0.9800 . ?
C10B H10B 0.9800 . ?
C11A C12A 1.511(6) . ?
C11A H11A 0.9900 . ?
C11A H12A 0.9900 . ?
C11B C12B 1.501(9) . ?
C11B H11B 0.9900 . ?
C11B H12B 0.9900 . ?
C11C C12C 1.490(14) . ?
C11C H11C 0.9900 . ?
C11C H11D 0.9900 . ?
C12A H15A 0.9800 . ?
C12A H13A 0.9800 . ?
C12A H14A 0.9800 . ?
C12B H12C 0.9800 . ?
C12B H12D 0.9800 . ?
C12B H12E 0.9800 . ?
C12C H1C 0.9800 . ?
C12C H1D 0.9800 . ?
C12C H1E 0.9800 . ?

loop_
_geom_torsion_atom_site_label_1
_geom_torsion_atom_site_label_2
_geom_torsion_atom_site_label_3
_geom_torsion_atom_site_label_4
_geom_torsion
_geom_torsion_site_symmetry_1
_geom_torsion_site_symmetry_2
_geom_torsion_site_symmetry_3
_geom_torsion_site_symmetry_4
_geom_torsion_publ_flag
O1A Pt1A S1A C8A -33.56(15) . . . . ?
S1A Pt1A S1A C8A 144.78(14) 2_656 . . . ?
Br1A Pt1A S1A C8A 55.60(13) . . . . ?
Br1A Pt1A S1A C8A -122.58(13) 2_656 . . . ?
O1B Pt1B S1B C8B -18.78(16) . . . . ?
S1B Pt1B S1B C8B 160.62(15) 2_656 . . . ?
Br1B Pt1B S1B C8B 69.81(14) . . . . ?
Br1B Pt1B S1B C8B -108.85(14) 2_656 . . . ?
O1A Pt1A O1A C7A -148.7(3) 2_656 . . . ?
S1A Pt1A O1A C7A 33.0(3) . . . . ?
Br1A Pt1A O1A C7A -59.6(3) . . . . ?
Br1A Pt1A O1A C7A 122.1(3) 2_656 . . . ?
O1B Pt1B O1B C7B -161.4(4) 2_656 . . . ?
S1B Pt1B O1B C7B 19.2(3) . . . . ?
Br1B Pt1B O1B C7B -71.2(3) . . . . ?
Br1B Pt1B O1B C7B 110.0(3) 2_656 . . . ?
C6A C1A C2A C3A 0.6(6) . . . . ?
C7A C1A C2A C3A -177.2(3) . . . . ?
C6B C1B C2B C3B 1.0(5) . . . . ?
C7B C1B C2B C3B -178.5(3) . . . . ?
C1A C2A C3A C4A -1.1(6) . . . . ?
C1B C2B C3B C4B 0.5(6) . . . . ?
C2A C3A C4A C5A -0.1(7) . . . . ?
C2B C3B C4B C5B -1.7(7) . . . . ?
C3A C4A C5A C6A 1.8(8) . . . . ?
C3B C4B C5B C6B 1.4(7) . . . . ?
C4A C5A C6A C1A -2.3(7) . . . . ?
C2A C1A C6A C5A 1.1(6) . . . . ?
C7A C1A C6A C5A 178.9(4) . . . . ?
C4B C5B C6B C1B 0.1(6) . . . . ?
C2B C1B C6B C5B -1.3(6) . . . . ?
C7B C1B C6B C5B 178.2(3) . . . . ?
Pt1A O1A C7A N1A -11.8(5) . . . . ?
Pt1A O1A C7A C1A 166.4(2) . . . . ?
C8A N1A C7A O1A -12.4(6) . . . . ?
C8A N1A C7A C1A 169.4(3) . . . . ?
C2A C1A C7A O1A 151.9(3) . . . . ?
C6A C1A C7A O1A -25.9(5) . . . . ?
C2A C1A C7A N1A -29.7(5) . . . . ?
C6A C1A C7A N1A 152.6(4) . . . . ?
Pt1B O1B C7B N1B -9.4(6) . . . . ?
Pt1B O1B C7B C1B 170.5(2) . . . . ?
C8B N1B C7B O1B -2.3(7) . . . . ?
C8B N1B C7B C1B 177.8(3) . . . . ?
C2B C1B C7B O1B -173.5(3) . . . . ?
C6B C1B C7B O1B 6.9(5) . . . . ?
C2B C1B C7B N1B 6.4(5) . . . . ?
C6B C1B C7B N1B -173.2(3) . . . . ?
C11A N2A C8A N1A 176.4(3) . . . . ?
C9A N2A C8A N1A -2.5(5) . . . . ?
C11A N2A C8A S1A 0.7(5) . . . . ?
C9A N2A C8A S1A -178.2(3) . . . . ?
C7A N1A C8A N2A -176.7(3) . . . . ?
C7A N1A C8A S1A -1.7(5) . . . . ?
Pt1A S1A C8A N2A -156.6(2) . . . . ?
Pt1A S1A C8A N1A 28.4(3) . . . . ?
C11C N2B C8B N1B 168.3(10) . . . . ?
C9B N2B C8B N1B 5.4(5) . . . . ?
C11B N2B C8B N1B -169.5(5) . . . . ?
C11C N2B C8B S1B -7.8(10) . . . . ?
C9B N2B C8B S1B -170.8(3) . . . . ?
C11B N2B C8B S1B 14.4(6) . . . . ?
C7B N1B C8B N2B 179.4(3) . . . . ?
C7B N1B C8B S1B -5.1(6) . . . . ?
Pt1B S1B C8B N2B -166.8(2) . . . . ?
Pt1B S1B C8B N1B 17.7(4) . . . . ?
C8A N2A C9A C10A -88.4(4) . . . . ?
C11A N2A C9A C10A 92.6(4) . . . . ?
C8B N2B C9B C10B 80.6(5) . . . . ?
C11C N2B C9B C10B -83.3(9) . . . . ?
C11B N2B C9B C10B -104.3(5) . . . . ?
C8A N2A C11A C12A -94.7(4) . . . . ?
C9A N2A C11A C12A 84.3(4) . . . . ?
C8B N2B C11B C12B 79.8(7) . . . . ?
C11C N2B C11B C12B 175(5) . . . . ?
C9B N2B C11B C12B -95.2(6) . . . . ?
C8B N2B C11C C12C -73(2) . . . . ?
C9B N2B C11C C12C 91(2) . . . . ?
C11B N2B C11C C12C -169(6) . . . . ?
